data_7106796
loop_
_publ_author_name
'Wang, Meng-Xi'
'Long, La-Sheng'
'Huang, Rong-Bin'
'Zheng, Lan-Sun'

_publ_section_title
;
 Influence of halide ions on the chirality and luminescent property of
 ionothermally synthesized lanthanide-based metal-organic frameworks
;
_journal_coden_ASTM CHCOFS
_journal_issue 35
_journal_name_full
;
 Chemical Communications (Cambridge, United Kingdom)
;
_journal_page_first 9834
_journal_page_last 9836
_journal_paper_doi 10.1039/c1cc13297k
_journal_volume 47
_journal_year 2011
_chemical_formula_sum 'C18 H15 Br0.5 Cl N2 Nd1.5 O8 S2'
_chemical_formula_weight 743.21
_space_group_IT_number 18
_symmetry_cell_setting orthorhombic
_symmetry_space_group_name_Hall 'P 2 2ab'
_symmetry_space_group_name_H-M 'P 21 21 2'
_atom_sites_solution_hydrogens geom
_atom_sites_solution_primary direct
_atom_sites_solution_secondary difmap
_audit_creation_method SHELXL-97
_cell_angle_alpha 90.00
_cell_angle_beta 90.00
_cell_angle_gamma 90.00
_cell_formula_units_Z 4
_cell_length_a 16.3890(3)
_cell_length_b 12.0113(2)
_cell_length_c 12.2966(2)
_cell_measurement_reflns_used 5359
_cell_measurement_temperature 173(2)
_cell_measurement_theta_max 28.9391
_cell_measurement_theta_min 2.9812
_cell_volume 2420.63(7)
_computing_cell_refinement 'CrysAlis RED'
_computing_data_collection 'CrysAlis CCD'
_computing_data_reduction 'CrysAlis RED'
_computing_molecular_graphics 'SHELXL-97 (Sheldrick, 1997)'
_computing_publication_material 'SHELXL-97 (Sheldrick, 1997)'
_computing_structure_refinement 'SHELXL-97 (Sheldrick, 1997)'
_computing_structure_solution 'SHELXS-97 (Sheldrick, 1990)'
_diffrn_ambient_temperature 173(2)
_diffrn_measured_fraction_theta_full 0.992
_diffrn_measured_fraction_theta_max 0.992
_diffrn_measurement_device_type 'CrysAlis CCD, Oxford Diffraction Ltd.'
_diffrn_measurement_method 'phi and omega scans'
_diffrn_radiation_monochromator graphite
_diffrn_radiation_source 'fine-focus sealed tube'
_diffrn_radiation_type MoK\a
_diffrn_radiation_wavelength 0.71073
_diffrn_reflns_av_R_equivalents 0.0211
_diffrn_reflns_av_sigmaI/netI 0.0394
_diffrn_reflns_limit_h_max 20
_diffrn_reflns_limit_h_min -12
_diffrn_reflns_limit_k_max 11
_diffrn_reflns_limit_k_min -14
_diffrn_reflns_limit_l_max 15
_diffrn_reflns_limit_l_min -7
_diffrn_reflns_number 6424
_diffrn_reflns_theta_full 26.00
_diffrn_reflns_theta_max 26.00
_diffrn_reflns_theta_min 3.01
_exptl_absorpt_coefficient_mu 4.347
_exptl_absorpt_correction_T_max 0.6704
_exptl_absorpt_correction_T_min 0.3554
_exptl_absorpt_correction_type multi-scan
_exptl_absorpt_process_details 'CrysAlis RED'
_exptl_crystal_colour purple
_exptl_crystal_density_diffrn 2.039
_exptl_crystal_density_meas ?
_exptl_crystal_density_method 'not measured'
_exptl_crystal_description hexagon
_exptl_crystal_F_000 1430
_exptl_crystal_size_max 0.30
_exptl_crystal_size_mid 0.20
_exptl_crystal_size_min 0.10
_refine_diff_density_max 0.660
_refine_diff_density_min -0.561
_refine_diff_density_rms 0.088
_refine_ls_abs_structure_details 'Flack H D (1983), Acta Cryst. A39, 876-881'
_refine_ls_abs_structure_Flack 0.026(11)
_refine_ls_extinction_method none
_refine_ls_goodness_of_fit_ref 0.911
_refine_ls_hydrogen_treatment constr
_refine_ls_matrix_type full
_refine_ls_number_parameters 318
_refine_ls_number_reflns 4411
_refine_ls_number_restraints 2
_refine_ls_restrained_S_all 0.991
_refine_ls_R_factor_all 0.0218
_refine_ls_R_factor_gt 0.0196
_refine_ls_shift/su_max 0.046
_refine_ls_shift/su_mean 0.004
_refine_ls_structure_factor_coef Fsqd
_refine_ls_weighting_details 'calc w=1/[\s^2^(Fo^2^)+(0.0171P)^2^+0.0000P] where P=(Fo^2^+2Fc^2^)/3'
_refine_ls_weighting_scheme calc
_refine_ls_wR_factor_gt 0.0381
_refine_ls_wR_factor_ref 0.0384
_reflns_number_gt 4114
_reflns_number_total 4411
_reflns_threshold_expression >2sigma(I)
_cod_data_source_file c1cc13297k.txt
_cod_data_source_block complex1
_cod_depositor_comments
;
The following automatic conversions were performed:

'_exptl_crystal_density_meas' value 'not measured' was changed to '?'
- the value is perceived as not measured.

Automatic conversion script
Id: cif_fix_values 3008 2015-01-20 13:52:24Z robertas 
;
_cod_original_sg_symbol_H-M P2(1)2(1)2
_cod_original_formula_sum 'C18 H15 Br0.50 Cl N2 Nd1.50 O8 S2'
_cod_database_code 7106796

loop_
_symmetry_equiv_pos_as_xyz
'x, y, z'
'-x, -y, z'
'-x+1/2, y+1/2, -z'
'x+1/2, -y+1/2, -z'

loop_
_atom_site_label
_atom_site_type_symbol
_atom_site_fract_x
_atom_site_fract_y
_atom_site_fract_z
_atom_site_U_iso_or_equiv
_atom_site_adp_type
_atom_site_occupancy
_atom_site_symmetry_multiplicity
_atom_site_calc_flag
_atom_site_refinement_flags
_atom_site_disorder_assembly
_atom_site_disorder_group
Nd1 Nd 0.0000 0.5000 0.195880(17) 0.00915(5) Uani 1 2 d S . .
Nd2 Nd 0.029847(9) 0.838275(11) 0.281049(12) 0.00982(3) Uani 1 1 d . . .
Br1 Br 0.02123(5) 0.79980(6) 0.50922(6) 0.0291(2) Uani 0.50 1 d P . .
Cl1 Cl 0.0198(3) 0.7996(3) 0.5076(3) 0.1167(17) Uani 0.50 1 d P . .
Cl2 Cl 0.0000 1.0000 0.11748(8) 0.0247(3) Uani 1 2 d S . .
S1 S 0.21042(5) 0.47954(6) 0.52027(7) 0.01745(19) Uani 1 1 d . . .
O3 O 0.08636(11) 0.64610(14) 0.30198(16) 0.0153(5) Uani 1 1 d . . .
O4 O 0.42372(11) 0.77122(15) -0.21078(19) 0.0204(5) Uani 1 1 d . . .
C5 C 0.34937(18) 0.4974(2) 0.6418(2) 0.0152(7) Uani 1 1 d . . .
O6 O 0.33047(12) 0.40141(15) 0.67836(17) 0.0172(5) Uani 1 1 d . . .
O5 O 0.41823(12) 0.53942(15) 0.66110(18) 0.0179(6) Uani 1 1 d . . .
O7 O 0.08468(14) 0.47314(15) 0.35943(19) 0.0282(6) Uani 1 1 d . . .
C7 C 0.37072(18) 0.8160(3) -0.1514(3) 0.0221(8) Uani 1 1 d . . .
O8 O 0.37273(15) 0.91749(16) -0.1266(2) 0.0329(7) Uani 1 1 d . . .
C3 C 0.29123(18) 0.5545(2) 0.5700(3) 0.0150(8) Uani 1 1 d . . .
C2 C 0.18051(19) 0.5897(2) 0.4409(3) 0.0154(8) Uani 1 1 d . . .
C1 C 0.11251(19) 0.5702(2) 0.3650(3) 0.0156(8) Uani 1 1 d . . .
C4 C 0.29370(19) 0.6592(3) 0.5280(3) 0.0235(8) Uani 1 1 d . . .
H4A H 0.3340 0.7128 0.5465 0.028 Uiso 1 1 calc R . .
C8 C 0.30291(19) 0.7492(2) -0.1081(3) 0.0178(8) Uani 1 1 d . . .
S2 S 0.23239(5) 0.81495(6) -0.02505(7) 0.0221(2) Uani 1 1 d . . .
O9 O 0.05468(12) 0.61472(14) 0.05348(17) 0.0155(5) Uani 1 1 d . . .
O10 O 0.09481(13) 0.78040(15) 0.11775(18) 0.0202(6) Uani 1 1 d . . .
C12 C 0.10267(18) 0.6966(2) 0.0587(2) 0.0142(7) Uani 1 1 d . . .
C10 C 0.2117(2) 0.6083(2) -0.0671(3) 0.0238(9) Uani 1 1 d . . .
H10A H 0.1899 0.5350 -0.0690 0.029 Uiso 1 1 calc R . .
C9 C 0.17614(18) 0.6945(2) -0.0121(3) 0.0171(8) Uani 1 1 d . . .
C6 C 0.22954(19) 0.6794(2) 0.4539(3) 0.0222(8) Uani 1 1 d . . .
H6A H 0.2217 0.7482 0.4173 0.027 Uiso 1 1 calc R . .
C11 C 0.2841(2) 0.6399(2) -0.1206(3) 0.0239(9) Uani 1 1 d . . .
H11A H 0.3166 0.5896 -0.1614 0.029 Uiso 1 1 calc R . .
N2 N -0.0192(2) 0.5827(2) -0.2375(3) 0.0553(11) Uani 1 1 d . . .
N1 N -0.0643(2) 1.0162(3) -0.2488(2) 0.0536(10) Uani 1 1 d . . .
C16 C -0.0137(3) 0.5501(3) -0.3445(3) 0.0508(13) Uani 1 1 d . . .
H16A H -0.0275 0.5934 -0.4065 0.061 Uiso 1 1 calc R . .
C13 C 0.0000 1.0000 -0.3101(5) 0.0554(18) Uani 1 2 d S . .
H13A H 0.0000 1.0000 -0.3874 0.066 Uiso 1 2 calc SR . .
C15 C -0.0396(3) 1.0103(4) -0.1427(3) 0.0631(14) Uani 1 1 d . . .
H15A H -0.0733 1.0193 -0.0804 0.076 Uiso 1 1 calc R . .
C18 C -0.0475(4) 0.6945(4) -0.1952(5) 0.112(2) Uani 1 1 d D . .
H18A H -0.0448 0.6950 -0.1148 0.134 Uiso 1 1 calc R . .
H18B H -0.0109 0.7537 -0.2228 0.134 Uiso 1 1 calc R . .
H18C H -0.0906 0.7039 -0.2070 0.167 Uiso 0.50 1 d PRD . .
C20 C -0.1301(6) 0.7168(8) -0.2297(11) 0.087(4) Uani 0.50 1 d P . .
H20A H -0.1469 0.7903 -0.2032 0.131 Uiso 0.50 1 calc PR . .
H20B H -0.1666 0.6598 -0.1999 0.131 Uiso 0.50 1 calc PR . .
H20C H -0.1328 0.7154 -0.3093 0.131 Uiso 0.50 1 calc PR . .
C19 C 0.0000 0.5000 -0.1759(4) 0.058(2) Uani 1 2 d S . .
H19A H 0.0000 0.5000 -0.0986 0.069 Uiso 1 2 calc SR . .
C14 C -0.1492(3) 1.0350(4) -0.2861(5) 0.0931(19) Uani 1 1 d D . .
H14A H -0.1566 1.0011 -0.3588 0.112 Uiso 1 1 calc R . .
H14B H -0.1875 0.9981 -0.2352 0.112 Uiso 1 1 calc R . .
H14C H -0.1605 1.0965 -0.2935 0.140 Uiso 0.50 1 d PRD . .
C17 C -0.1680(9) 1.1519(13) -0.2917(11) 0.156(6) Uani 0.50 1 d P . .
H17A H -0.2245 1.1616 -0.3159 0.234 Uiso 0.50 1 calc PR . .
H17B H -0.1311 1.1882 -0.3434 0.234 Uiso 0.50 1 calc PR . .
H17C H -0.1612 1.1855 -0.2196 0.234 Uiso 0.50 1 calc PR . .

loop_
_atom_site_aniso_label
_atom_site_aniso_U_11
_atom_site_aniso_U_22
_atom_site_aniso_U_33
_atom_site_aniso_U_23
_atom_site_aniso_U_13
_atom_site_aniso_U_12
Nd1 0.00763(9) 0.00976(9) 0.01007(10) 0.000 0.000 -0.00159(9)
Nd2 0.00900(6) 0.00896(6) 0.01151(6) -0.00108(7) -0.00066(7) 0.00010(6)
Br1 0.0408(5) 0.0304(4) 0.0163(3) 0.0100(3) 0.0081(4) 0.0164(4)
Cl1 0.162(4) 0.103(3) 0.085(3) 0.004(2) 0.023(3) -0.007(3)
Cl2 0.0461(7) 0.0168(5) 0.0110(5) 0.000 0.000 0.0113(6)
S1 0.0172(4) 0.0122(4) 0.0229(4) 0.0032(3) -0.0092(4) -0.0016(3)
O3 0.0173(10) 0.0127(9) 0.0161(11) -0.0009(9) -0.0064(10) 0.0037(8)
O4 0.0124(10) 0.0252(11) 0.0237(12) 0.0016(11) 0.0099(12) 0.0043(9)
C5 0.0153(14) 0.0160(14) 0.0142(14) -0.0063(15) -0.0035(13) 0.0030(14)
O6 0.0162(11) 0.0144(10) 0.0212(12) 0.0059(9) -0.0052(10) 0.0000(9)
O5 0.0131(11) 0.0167(10) 0.0239(12) 0.0034(9) -0.0115(10) -0.0032(9)
O7 0.0351(13) 0.0129(11) 0.0365(14) 0.0040(10) -0.0193(12) -0.0045(10)
C7 0.0109(15) 0.0284(18) 0.0271(18) -0.0006(15) 0.0067(15) -0.0005(15)
O8 0.0286(13) 0.0146(11) 0.0554(18) -0.0098(11) 0.0150(14) -0.0094(11)
C3 0.0103(15) 0.0154(15) 0.0194(17) -0.0023(13) -0.0081(14) -0.0024(13)
C2 0.0105(15) 0.0132(15) 0.0226(17) -0.0043(13) -0.0099(15) 0.0046(13)
C1 0.0164(16) 0.0154(15) 0.0152(16) -0.0015(13) -0.0065(14) 0.0040(14)
C4 0.0212(16) 0.0139(15) 0.0355(18) 0.0016(16) -0.0151(15) -0.0065(15)
C8 0.0124(15) 0.0201(16) 0.0208(17) -0.0029(14) 0.0060(16) -0.0026(14)
S2 0.0190(4) 0.0130(4) 0.0344(5) -0.0077(4) 0.0160(4) -0.0056(3)
O9 0.0166(11) 0.0137(10) 0.0161(11) 0.0035(8) 0.0056(10) -0.0055(9)
O10 0.0241(12) 0.0156(10) 0.0208(12) -0.0035(9) 0.0106(11) -0.0005(10)
C12 0.0163(16) 0.0159(15) 0.0104(15) 0.0066(12) 0.0007(13) 0.0059(13)
C10 0.0264(19) 0.0117(15) 0.033(2) -0.0018(14) 0.0134(17) -0.0032(15)
C9 0.0147(15) 0.0170(15) 0.0196(17) 0.0010(13) 0.0030(14) -0.0034(13)
C6 0.0216(16) 0.0147(16) 0.0303(18) 0.0042(15) -0.0147(15) 0.0002(15)
C11 0.0266(18) 0.0135(16) 0.0314(19) -0.0070(14) 0.0162(16) 0.0021(14)
N2 0.078(3) 0.0425(18) 0.045(2) -0.0017(15) -0.002(2) 0.0105(19)
N1 0.069(2) 0.067(2) 0.0250(17) -0.0063(16) -0.0096(17) 0.025(2)
C16 0.063(3) 0.058(2) 0.031(2) 0.0088(16) -0.001(2) -0.003(3)
C13 0.079(4) 0.064(3) 0.022(3) 0.000 0.000 0.031(4)
C15 0.064(3) 0.102(3) 0.0227(19) -0.001(3) 0.000(2) 0.033(3)
C18 0.179(6) 0.074(3) 0.081(4) -0.003(3) -0.024(5) 0.040(4)
C20 0.070(7) 0.082(7) 0.111(10) -0.023(7) 0.010(8) 0.020(6)
C19 0.095(5) 0.055(3) 0.022(3) 0.000 0.000 0.015(4)
C14 0.097(4) 0.105(4) 0.077(4) -0.030(3) -0.050(4) 0.048(3)
C17 0.118(11) 0.272(16) 0.079(9) -0.093(12) 0.008(9) 0.002(13)

loop_
_atom_type_symbol
_atom_type_description
_atom_type_scat_dispersion_real
_atom_type_scat_dispersion_imag
_atom_type_scat_source
C C 0.0033 0.0016 'International Tables Vol C Tables 4.2.6.8 and 6.1.1.4'
H H 0.0000 0.0000 'International Tables Vol C Tables 4.2.6.8 and 6.1.1.4'
N N 0.0061 0.0033 'International Tables Vol C Tables 4.2.6.8 and 6.1.1.4'
O O 0.0106 0.0060 'International Tables Vol C Tables 4.2.6.8 and 6.1.1.4'
S S 0.1246 0.1234 'International Tables Vol C Tables 4.2.6.8 and 6.1.1.4'
Cl Cl 0.1484 0.1585 'International Tables Vol C Tables 4.2.6.8 and 6.1.1.4'
Br Br -0.2901 2.4595 'International Tables Vol C Tables 4.2.6.8 and 6.1.1.4'
Nd Nd -0.1943 3.0179 'International Tables Vol C Tables 4.2.6.8 and 6.1.1.4'

loop_
_geom_angle_atom_site_label_1
_geom_angle_atom_site_label_2
_geom_angle_atom_site_label_3
_geom_angle
_geom_angle_site_symmetry_1
_geom_angle_site_symmetry_3
_geom_angle_publ_flag
O9 Nd1 O9 86.38(9) 2_565 . ?
O9 Nd1 O8 80.38(8) 2_565 3_545 ?
O9 Nd1 O8 70.28(7) . 3_545 ?
O9 Nd1 O8 70.28(7) 2_565 4_465 ?
O9 Nd1 O8 80.38(8) . 4_465 ?
O8 Nd1 O8 139.50(12) 3_545 4_465 ?
O9 Nd1 O7 136.88(6) 2_565 . ?
O9 Nd1 O7 117.38(7) . . ?
O8 Nd1 O7 75.67(8) 3_545 . ?
O8 Nd1 O7 144.32(8) 4_465 . ?
O9 Nd1 O7 117.38(7) 2_565 2_565 ?
O9 Nd1 O7 136.88(6) . 2_565 ?
O8 Nd1 O7 144.32(8) 3_545 2_565 ?
O8 Nd1 O7 75.67(8) 4_465 2_565 ?
O7 Nd1 O7 70.64(11) . 2_565 ?
O9 Nd1 O3 162.64(6) 2_565 . ?
O9 Nd1 O3 77.05(6) . . ?
O8 Nd1 O3 89.09(7) 3_545 . ?
O8 Nd1 O3 111.26(6) 4_465 . ?
O7 Nd1 O3 51.21(6) . . ?
O7 Nd1 O3 78.99(7) 2_565 . ?
O9 Nd1 O3 77.05(6) 2_565 2_565 ?
O9 Nd1 O3 162.64(6) . 2_565 ?
O8 Nd1 O3 111.26(6) 3_545 2_565 ?
O8 Nd1 O3 89.09(7) 4_465 2_565 ?
O7 Nd1 O3 78.99(7) . 2_565 ?
O7 Nd1 O3 51.21(6) 2_565 2_565 ?
O3 Nd1 O3 119.88(9) . 2_565 ?
O9 Nd1 C1 157.74(7) 2_565 . ?
O9 Nd1 C1 96.81(8) . . ?
O8 Nd1 C1 80.02(9) 3_545 . ?
O8 Nd1 C1 131.98(8) 4_465 . ?
O7 Nd1 C1 25.35(7) . . ?
O7 Nd1 C1 74.65(8) 2_565 . ?
O3 Nd1 C1 25.95(7) . . ?
O3 Nd1 C1 100.48(7) 2_565 . ?
O9 Nd1 C1 96.81(8) 2_565 2_565 ?
O9 Nd1 C1 157.74(7) . 2_565 ?
O8 Nd1 C1 131.98(8) 3_545 2_565 ?
O8 Nd1 C1 80.02(9) 4_465 2_565 ?
O7 Nd1 C1 74.65(8) . 2_565 ?
O7 Nd1 C1 25.35(7) 2_565 2_565 ?
O3 Nd1 C1 100.48(7) . 2_565 ?
O3 Nd1 C1 25.95(7) 2_565 2_565 ?
C1 Nd1 C1 88.55(12) . 2_565 ?
O4 Nd2 O10 81.77(8) 4_465 . ?
O4 Nd2 O5 83.66(7) 4_465 4_466 ?
O10 Nd2 O5 138.99(7) . 4_466 ?
O4 Nd2 O6 159.49(6) 4_465 3_556 ?
O10 Nd2 O6 81.08(7) . 3_556 ?
O5 Nd2 O6 116.76(7) 4_466 3_556 ?
O4 Nd2 O3 78.17(6) 4_465 . ?
O10 Nd2 O3 69.58(6) . . ?
O5 Nd2 O3 143.10(6) 4_466 . ?
O6 Nd2 O3 85.36(6) 3_556 . ?
O4 Nd2 O5 147.73(6) 4_465 3_556 ?
O10 Nd2 O5 110.40(7) . 3_556 ?
O5 Nd2 O5 67.46(8) 4_466 3_556 ?
O6 Nd2 O5 50.83(6) 3_556 3_556 ?
O3 Nd2 O5 133.86(6) . 3_556 ?
O4 Nd2 Cl1 103.14(11) 4_465 . ?
O10 Nd2 Cl1 144.11(11) . . ?
O5 Nd2 Cl1 76.64(11) 4_466 . ?
O6 Nd2 Cl1 84.57(11) 3_556 . ?
O3 Nd2 Cl1 76.63(9) . . ?
O5 Nd2 Cl1 84.51(9) 3_556 . ?
O4 Nd2 Cl2 89.71(5) 4_465 . ?
O10 Nd2 Cl2 71.26(5) . . ?
O5 Nd2 Cl2 70.55(5) 4_466 . ?
O6 Nd2 Cl2 95.34(5) 3_556 . ?
O3 Nd2 Cl2 140.22(5) . . ?
O5 Nd2 Cl2 67.84(5) 3_556 . ?
Cl1 Nd2 Cl2 143.12(8) . . ?
O4 Nd2 Br1 103.60(6) 4_465 . ?
O10 Nd2 Br1 143.84(5) . . ?
O5 Nd2 Br1 76.96(5) 4_466 . ?
O6 Nd2 Br1 84.05(5) 3_556 . ?
O3 Nd2 Br1 76.53(5) . . ?
O5 Nd2 Br1 84.24(5) 3_556 . ?
Cl1 Nd2 Br1 0.52(11) . . ?
Cl2 Nd2 Br1 143.21(2) . . ?
O4 Nd2 C5 173.02(7) 4_465 3_556 ?
O10 Nd2 C5 99.37(8) . 3_556 ?
O5 Nd2 C5 91.10(8) 4_466 3_556 ?
O6 Nd2 C5 25.79(7) 3_556 3_556 ?
O3 Nd2 C5 108.72(7) . 3_556 ?
O5 Nd2 C5 25.61(7) 3_556 3_556 ?
Cl1 Nd2 C5 80.01(11) . 3_556 ?
Cl2 Nd2 C5 84.18(6) . 3_556 ?
Br1 Nd2 C5 79.58(6) . 3_556 ?
O4 Nd2 Nd2 111.26(5) 4_465 2_575 ?
O10 Nd2 Nd2 113.14(5) . 2_575 ?
O5 Nd2 Nd2 40.25(4) 4_466 2_575 ?
O6 Nd2 Nd2 85.89(4) 3_556 2_575 ?
O3 Nd2 Nd2 170.28(4) . 2_575 ?
O5 Nd2 Nd2 36.57(4) 3_556 2_575 ?
Cl1 Nd2 Nd2 98.33(8) . 2_575 ?
Cl2 Nd2 Nd2 45.117(14) . 2_575 ?
Br1 Nd2 Nd2 98.355(14) . 2_575 ?
C5 Nd2 Nd2 61.91(6) 3_556 2_575 ?
Nd2 Cl2 Nd2 89.77(3) . 2_575 ?
C3 S1 C2 91.06(14) . . ?
C1 O3 Nd2 148.20(19) . . ?
C1 O3 Nd1 90.30(16) . . ?
Nd2 O3 Nd1 111.66(7) . . ?
C7 O4 Nd2 165.3(2) . 4_565 ?
O5 C5 O6 120.9(3) . . ?
O5 C5 C3 120.5(3) . . ?
O6 C5 C3 118.4(3) . . ?
O5 C5 Nd2 65.91(15) . 3_546 ?
O6 C5 Nd2 57.08(14) . 3_546 ?
C3 C5 Nd2 160.7(2) . 3_546 ?
C5 O6 Nd2 97.13(17) . 3_546 ?
C5 O5 Nd2 164.53(19) . 4_566 ?
C5 O5 Nd2 88.48(17) . 3_546 ?
Nd2 O5 Nd2 103.19(7) 4_566 3_546 ?
C1 O7 Nd1 97.34(18) . . ?
O4 C7 O8 122.6(3) . . ?
O4 C7 C8 120.0(3) . . ?
O8 C7 C8 117.5(3) . . ?
C7 O8 Nd1 109.2(2) . 3 ?
C4 C3 C5 129.8(3) . . ?
C4 C3 S1 111.9(2) . . ?
C5 C3 S1 118.0(2) . . ?
C6 C2 C1 130.6(3) . . ?
C6 C2 S1 112.1(2) . . ?
C1 C2 S1 117.0(2) . . ?
O7 C1 O3 120.7(3) . . ?
O7 C1 C2 117.3(3) . . ?
O3 C1 C2 121.8(3) . . ?
O7 C1 Nd1 57.31(16) . . ?
O3 C1 Nd1 63.75(15) . . ?
C2 C1 Nd1 168.7(2) . . ?
C3 C4 C6 112.4(3) . . ?
C11 C8 C7 131.2(3) . . ?
C11 C8 S2 110.8(2) . . ?
C7 C8 S2 118.0(2) . . ?
C9 S2 C8 91.64(14) . . ?
C12 O9 Nd1 130.01(19) . . ?
C12 O10 Nd2 140.69(19) . . ?
O10 C12 O9 126.5(3) . . ?
O10 C12 C9 116.0(3) . . ?
O9 C12 C9 117.5(3) . . ?
C9 C10 C11 112.7(3) . . ?
C10 C9 C12 130.4(3) . . ?
C10 C9 S2 111.3(2) . . ?
C12 C9 S2 118.2(2) . . ?
C2 C6 C4 112.5(3) . . ?
C8 C11 C10 113.5(3) . . ?
C19 N2 C16 109.1(3) . . ?
C19 N2 C18 123.9(4) . . ?
C16 N2 C18 127.0(4) . . ?
C13 N1 C15 107.7(4) . . ?
C13 N1 C14 126.8(4) . . ?
C15 N1 C14 125.4(4) . . ?
C16 C16 N2 106.8(2) 2_565 . ?
N1 C13 N1 109.7(5) 2_575 . ?
C15 C15 N1 107.4(2) 2_575 . ?
C20 C18 N2 110.5(6) . . ?
N2 C19 N2 108.0(5) 2_565 . ?
C17 C14 N1 111.4(7) . . ?

loop_
_geom_bond_atom_site_label_1
_geom_bond_atom_site_label_2
_geom_bond_distance
_geom_bond_site_symmetry_2
_geom_bond_publ_flag
Nd1 O9 2.4016(19) 2_565 ?
Nd1 O9 2.4016(19) . ?
Nd1 O8 2.461(2) 3_545 ?
Nd1 O8 2.461(2) 4_465 ?
Nd1 O7 2.465(2) . ?
Nd1 O7 2.465(2) 2_565 ?
Nd1 O3 2.6048(18) . ?
Nd1 O3 2.6048(18) 2_565 ?
Nd1 C1 2.904(3) . ?
Nd1 C1 2.904(3) 2_565 ?
Nd2 O4 2.3456(19) 4_465 ?
Nd2 O10 2.377(2) . ?
Nd2 O5 2.452(2) 4_466 ?
Nd2 O6 2.463(2) 3_556 ?
Nd2 O3 2.5004(17) . ?
Nd2 O5 2.6584(18) 3_556 ?
Nd2 Cl1 2.828(4) . ?
Nd2 Cl2 2.8387(7) . ?
Nd2 Br1 2.8470(7) . ?
Nd2 C5 2.911(3) 3_556 ?
Nd2 Nd2 4.0063(3) 2_575 ?
Cl2 Nd2 2.8387(7) 2_575 ?
S1 C3 1.714(3) . ?
S1 C2 1.716(3) . ?
O3 C1 1.271(3) . ?
O4 C7 1.256(4) . ?
O4 Nd2 2.3456(19) 4_565 ?
C5 O5 1.259(3) . ?
C5 O6 1.276(3) . ?
C5 C3 1.469(4) . ?
C5 Nd2 2.911(3) 3_546 ?
O6 Nd2 2.463(2) 3_546 ?
O5 Nd2 2.4516(19) 4_566 ?
O5 Nd2 2.6584(18) 3_546 ?
O7 C1 1.254(3) . ?
C7 O8 1.257(4) . ?
C7 C8 1.470(4) . ?
O8 Nd1 2.461(2) 3 ?
C3 C4 1.360(4) . ?
C2 C6 1.354(4) . ?
C2 C1 1.472(4) . ?
C4 C6 1.412(4) . ?
C8 C11 1.357(4) . ?
C8 S2 1.733(3) . ?
S2 C9 1.723(3) . ?
O9 C12 1.261(3) . ?
O10 C12 1.248(3) . ?
C12 C9 1.487(4) . ?
C10 C9 1.367(4) . ?
C10 C11 1.409(5) . ?
N2 C19 1.289(4) . ?
N2 C16 1.376(5) . ?
N2 C18 1.513(6) . ?
N1 C13 1.310(5) . ?
N1 C15 1.367(5) . ?
N1 C14 1.483(6) . ?
C16 C16 1.286(7) 2_565 ?
C13 N1 1.310(5) 2_575 ?
C15 C15 1.323(9) 2_575 ?
C18 C20 1.443(12) . ?
C19 N2 1.289(4) 2_565 ?
C14 C17 1.440(15) . ?
